data_7211901
loop_
_publ_author_name
'Hao, Zhaomin'
'Dong, Qingsong'
'Zhang, Ling'
'Zhang, Yi'
'Luo, Fang'

_publ_section_title
;
 Two organic--inorganic hybrid frameworks with helical structures and
 large cavities constructed from poly(oxomolybdophosphates)
;
_journal_issue 3
_journal_name_full CrystEngComm
_journal_page_first 977
_journal_paper_doi 10.1039/b916687d
_journal_volume 12
_journal_year 2010
_chemical_formula_sum 'C8 H64 Mn3 Mo12 N8 O69 P8'
_chemical_formula_weight 2940.53
_chemical_name_systematic
;
?
;
_space_group_IT_number 14
_symmetry_cell_setting monoclinic
_symmetry_space_group_name_Hall '-P 2yn'
_symmetry_space_group_name_H-M 'P 1 21/n 1'
_atom_sites_solution_hydrogens geom
_atom_sites_solution_primary direct
_atom_sites_solution_secondary difmap
_audit_creation_method SHELXL-97
_cell_angle_alpha 90.00
_cell_angle_beta 103.862(8)
_cell_angle_gamma 90.00
_cell_formula_units_Z 2
_cell_length_a 16.280(11)
_cell_length_b 11.924(8)
_cell_length_c 18.040(12)
_cell_measurement_temperature 296(2)
_cell_volume 3400(4)
_computing_cell_refinement 'SAINT (Bruker, 1999)'
_computing_data_collection 'SMART (Bruker, 1997)'
_computing_data_reduction SAINT
_computing_molecular_graphics 'SHELXTL-PLUS (Sheldrick, 1990)'
_computing_publication_material SHELXL-97
_computing_structure_refinement 'SHELXL-97 (Sheldrick, 1997)'
_computing_structure_solution 'SHELXS-97 (Sheldrick, 1990)'
_diffrn_ambient_temperature 296(2)
_diffrn_measured_fraction_theta_full 0.999
_diffrn_measured_fraction_theta_max 0.999
_diffrn_radiation_monochromator graphite
_diffrn_radiation_source 'fine-focus sealed tube'
_diffrn_radiation_type MoK\a
_diffrn_radiation_wavelength 0.71073
_diffrn_reflns_av_R_equivalents 0.0490
_diffrn_reflns_av_sigmaI/netI 0.0558
_diffrn_reflns_limit_h_max 15
_diffrn_reflns_limit_h_min -19
_diffrn_reflns_limit_k_max 14
_diffrn_reflns_limit_k_min -11
_diffrn_reflns_limit_l_max 21
_diffrn_reflns_limit_l_min -16
_diffrn_reflns_number 17681
_diffrn_reflns_theta_full 25.50
_diffrn_reflns_theta_max 25.50
_diffrn_reflns_theta_min 1.93
_exptl_absorpt_coefficient_mu 2.992
_exptl_absorpt_correction_T_max 0.5860
_exptl_absorpt_correction_T_min 0.5337
_exptl_absorpt_correction_type multi-scan
_exptl_crystal_density_diffrn 2.872
_exptl_crystal_density_method 'not measured'
_exptl_crystal_F_000 2838
_exptl_crystal_size_max 0.25
_exptl_crystal_size_mid 0.21
_exptl_crystal_size_min 0.17
_refine_diff_density_max 1.839
_refine_diff_density_min -1.116
_refine_diff_density_rms 0.188
_refine_ls_extinction_method none
_refine_ls_goodness_of_fit_ref 1.048
_refine_ls_hydrogen_treatment constr
_refine_ls_matrix_type full
_refine_ls_number_parameters 509
_refine_ls_number_reflns 6330
_refine_ls_number_restraints 46
_refine_ls_restrained_S_all 1.053
_refine_ls_R_factor_all 0.0566
_refine_ls_R_factor_gt 0.0387
_refine_ls_shift/su_max 0.001
_refine_ls_shift/su_mean 0.000
_refine_ls_structure_factor_coef Fsqd
_refine_ls_weighting_details 'calc w=1/[\s^2^(Fo^2^)+(0.0585P)^2^+0.0000P] where P=(Fo^2^+2Fc^2^)/3'
_refine_ls_weighting_scheme calc
_refine_ls_wR_factor_gt 0.0994
_refine_ls_wR_factor_ref 0.1085
_reflns_number_gt 4927
_reflns_number_total 6330
_reflns_threshold_expression >2sigma(I)
_cod_data_source_file b916687d.txt
_cod_data_source_block 2
_cod_depositor_comments
;
The following automatic conversions were performed:

'_symmetry_cell_setting' value 'Monoclinic' changed to 'monoclinic'
according to /home/saulius/struct/CIF-dictionaries/cif_core.dic
dictionary named 'cif_core.dic' version 2.4.2 from 2011-04-26.

Automatic conversion script
Id: cif_fix_values 1891 2012-01-12 08:04:46Z andrius 
;
_cod_original_sg_symbol_H-M P2(1)/n
_cod_database_code 7211901

loop_
_symmetry_equiv_pos_as_xyz
'x, y, z'
'-x+1/2, y+1/2, -z+1/2'
'-x, -y, -z'
'x-1/2, -y-1/2, z-1/2'

loop_
_atom_site_label
_atom_site_type_symbol
_atom_site_fract_x
_atom_site_fract_y
_atom_site_fract_z
_atom_site_U_iso_or_equiv
_atom_site_adp_type
_atom_site_occupancy
_atom_site_symmetry_multiplicity
_atom_site_calc_flag
_atom_site_refinement_flags
_atom_site_disorder_assembly
_atom_site_disorder_group
Mo1 Mo 0.21669(4) 0.64056(5) 1.06789(4) 0.01106(15) Uani 1 1 d . . .
Mo2 Mo 0.21503(4) 0.34816(5) 1.03735(3) 0.01117(15) Uani 1 1 d . . .
Mo3 Mo 0.11796(4) 0.76673(5) 0.96706(3) 0.01157(16) Uani 1 1 d . . .
Mo4 Mo -0.01997(4) 0.64623(5) 0.80528(3) 0.01184(16) Uani 1 1 d . . .
Mo5 Mo -0.02338(4) 0.42997(5) 0.78692(3) 0.01151(16) Uani 1 1 d . . .
Mo6 Mo 0.11060(4) 0.25603(5) 0.92189(3) 0.01152(16) Uani 1 1 d . . .
Mn1 Mn 0.37574(7) 0.50396(9) 0.86506(6) 0.0150(3) Uani 1 1 d . . .
Mn2 Mn 0.0000 0.5000 1.0000 0.0166(4) Uani 1 2 d S . .
P1 P 0.17288(12) 0.52500(15) 0.88644(10) 0.0100(4) Uani 1 1 d . . .
P2 P 0.06128(12) 0.20159(16) 0.73783(11) 0.0131(4) Uani 1 1 d . . .
P3 P 0.38874(12) 0.50625(16) 1.05875(10) 0.0125(4) Uani 1 1 d . . .
P4 P 0.12340(13) 0.83736(16) 0.79022(11) 0.0163(4) Uani 1 1 d . . .
O1 O 0.2388(3) 0.7448(4) 0.9922(3) 0.0156(11) Uani 1 1 d . . .
O2 O 0.0935(3) 0.6348(4) 1.0250(3) 0.0120(11) Uani 1 1 d . . .
O3 O 0.0914(3) 0.3611(4) 1.0011(3) 0.0148(11) Uani 1 1 d . . .
O4 O 0.1159(3) 0.6317(4) 0.8777(3) 0.0133(11) Uani 1 1 d . . .
O5 O 0.4770(3) 0.4958(4) 1.1174(3) 0.0178(12) Uani 1 1 d . . .
O6 O 0.1145(3) 0.4230(4) 0.8580(3) 0.0119(11) Uani 1 1 d . . .
O7 O 0.2112(3) 0.5096(4) 0.9731(3) 0.0109(10) Uani 1 1 d . . .
O8 O -0.0357(3) 0.5240(4) 0.8742(3) 0.0134(11) Uani 1 1 d . . .
O9 O 0.2401(3) 0.5407(4) 0.8420(3) 0.0170(11) Uani 1 1 d . . .
O10 O -0.0074(3) 0.7535(4) 0.9012(3) 0.0144(11) Uani 1 1 d . . .
O11 O 0.2045(3) 0.4798(4) 1.1144(3) 0.0142(11) Uani 1 1 d . . .
O12 O 0.3413(3) 0.5989(4) 1.0913(3) 0.0167(12) Uani 1 1 d . . .
O13 O 0.2329(3) 0.2747(4) 0.9474(3) 0.0152(11) Uani 1 1 d . . .
O14 O 0.3429(3) 0.3926(4) 1.0619(3) 0.0182(12) Uani 1 1 d . . .
O15 O 0.0186(3) 0.5504(4) 0.7331(3) 0.0173(12) Uani 1 1 d . . .
O16 O -0.0137(3) 0.2924(4) 0.8627(3) 0.0118(11) Uani 1 1 d . . .
O17 O 0.1224(3) 0.1969(4) 0.8179(3) 0.0157(11) Uani 1 1 d . . .
O18 O 0.2266(3) 0.2470(4) 1.1041(3) 0.0210(12) Uani 1 1 d . . .
O19 O 0.1360(3) 0.8620(4) 0.8765(3) 0.0207(12) Uani 1 1 d . . .
O20 O 0.0992(3) 0.8756(4) 1.0210(3) 0.0192(12) Uani 1 1 d . . .
O21 O -0.0143(3) 0.1229(4) 0.7345(3) 0.0179(12) Uani 1 1 d . . .
O22 O 0.0392(3) 0.7757(4) 0.7610(3) 0.0199(12) Uani 1 1 d . . .
O23 O -0.1202(3) 0.6804(4) 0.7628(3) 0.0217(13) Uani 1 1 d . . .
O24 O 0.4030(4) 0.5372(5) 0.9827(3) 0.0239(13) Uani 1 1 d U . .
O25 O -0.1245(3) 0.4090(4) 0.7410(3) 0.0218(12) Uani 1 1 d . . .
O26 O 0.0299(3) 0.3251(4) 0.7223(3) 0.0181(12) Uani 1 1 d . . .
O27 O 0.1300(3) 0.9436(4) 0.7477(3) 0.0218(13) Uani 1 1 d . . .
O28 O 0.1085(3) 0.1698(4) 0.6771(3) 0.0178(12) Uani 1 1 d . . .
O29 O 0.2223(3) 0.7142(4) 1.1480(3) 0.0202(12) Uani 1 1 d . . .
O30 O 0.1979(4) 0.7597(5) 0.7790(3) 0.0290(14) Uani 1 1 d . . .
O31 O 0.0936(3) 0.1325(4) 0.9596(3) 0.0217(12) Uani 1 1 d . . .
O32 O 0.3743(5) 0.3191(5) 0.8932(4) 0.051(2) Uani 1 1 d . . .
N1 N -0.1834(4) 0.1278(6) 0.7463(4) 0.0314(18) Uani 1 1 d . . .
H1C H -0.2235 0.1795 0.7434 0.047 Uiso 1 1 calc R . .
H1D H -0.1893 0.0951 0.7010 0.047 Uiso 1 1 calc R . .
H1E H -0.1328 0.1602 0.7600 0.047 Uiso 1 1 calc R . .
N2 N -0.0413(5) -0.0082(6) 0.8541(4) 0.0334(19) Uani 1 1 d . . .
H2C H -0.0042 -0.0642 0.8586 0.050 Uiso 1 1 calc R . .
H2D H -0.0431 0.0161 0.9003 0.050 Uiso 1 1 calc R . .
H2E H -0.0254 0.0476 0.8278 0.050 Uiso 1 1 calc R . .
C1 C -0.1261(6) -0.0485(7) 0.8134(6) 0.038(2) Uani 1 1 d . . .
H1A H -0.1430 -0.1096 0.8420 0.045 Uiso 1 1 calc R . .
H1B H -0.1235 -0.0771 0.7637 0.045 Uiso 1 1 calc R . .
C2 C -0.1911(5) 0.0430(7) 0.8034(5) 0.031(2) Uani 1 1 d . . .
H2A H -0.2469 0.0095 0.7884 0.037 Uiso 1 1 calc R . .
H2B H -0.1865 0.0799 0.8521 0.037 Uiso 1 1 calc R . .
N3 N 0.1320(6) 0.3361(7) 0.5730(5) 0.062(3) Uani 0.50 1 d PD A 1
H3A H 0.0914 0.2878 0.5520 0.094 Uiso 0.50 1 calc PR A 1
H3B H 0.1513 0.3201 0.6223 0.094 Uiso 0.50 1 calc PR A 1
H3C H 0.1741 0.3311 0.5495 0.094 Uiso 0.50 1 calc PR A 1
N4 N 0.1789(15) 0.507(2) 0.6843(11) 0.100(8) Uani 0.50 1 d PDU A 1
H4A H 0.2234 0.5451 0.7103 0.149 Uiso 0.50 1 calc PR A 1
H4B H 0.1845 0.4348 0.6980 0.149 Uiso 0.50 1 calc PR A 1
H4C H 0.1319 0.5341 0.6945 0.149 Uiso 0.50 1 calc PR A 1
C3 C 0.0977(14) 0.4502(12) 0.5649(14) 0.097(10) Uani 0.50 1 d PDU A 1
H3D H 0.0524 0.4589 0.5909 0.117 Uiso 0.50 1 calc PR A 1
H3E H 0.0774 0.4709 0.5117 0.117 Uiso 0.50 1 calc PR A 1
C4 C 0.1737(18) 0.5163(14) 0.6027(13) 0.117 Uiso 0.50 1 d PD A 1
H4D H 0.2241 0.4860 0.5904 0.117 Uiso 0.50 1 calc PR A 1
H4E H 0.1674 0.5941 0.5866 0.117 Uiso 0.50 1 calc PR A 1
N3A N 0.1320(6) 0.3361(7) 0.5730(5) 0.062(3) Uani 0.50 1 d PD B 2
H3A1 H 0.0866 0.2959 0.5753 0.094 Uiso 0.50 1 calc PR B 2
H3A2 H 0.1777 0.2927 0.5843 0.094 Uiso 0.50 1 calc PR B 2
H3A3 H 0.1255 0.3635 0.5260 0.094 Uiso 0.50 1 calc PR B 2
N4A N 0.2263(13) 0.5915(13) 0.6638(11) 0.082(7) Uani 0.50 1 d PDU B 2
H4A1 H 0.2726 0.6280 0.6595 0.123 Uiso 0.50 1 calc PR B 2
H4A2 H 0.2318 0.5705 0.7121 0.123 Uiso 0.50 1 calc PR B 2
H4A3 H 0.1816 0.6363 0.6496 0.123 Uiso 0.50 1 calc PR B 2
C3A C 0.1421(19) 0.430(2) 0.6287(17) 0.117(12) Uani 0.50 1 d PDU B 2
H3A4 H 0.0919 0.4772 0.6191 0.140 Uiso 0.50 1 calc PR B 2
H3A5 H 0.1536 0.4029 0.6808 0.140 Uiso 0.50 1 calc PR B 2
C4A C 0.2146(18) 0.492(2) 0.614(2) 0.140 Uiso 0.50 1 d PD B 2
H4A4 H 0.2039 0.5138 0.5612 0.140 Uiso 0.50 1 calc PR B 2
H4A5 H 0.2649 0.4453 0.6265 0.140 Uiso 0.50 1 calc PR B 2
OW1 O 0.4234(7) 0.1760(10) 1.0615(6) 0.122(5) Uani 1 1 d . . .
OW2 O 0.4543(7) 0.7966(8) 1.0944(5) 0.096(3) Uani 1 1 d . . .
OW3 O 0.2193(15) 0.5121(16) 0.4656(12) 0.103(7) Uani 0.50 1 d PU . .

loop_
_atom_site_aniso_label
_atom_site_aniso_U_11
_atom_site_aniso_U_22
_atom_site_aniso_U_33
_atom_site_aniso_U_23
_atom_site_aniso_U_13
_atom_site_aniso_U_12
Mo1 0.0104(3) 0.0119(3) 0.0108(3) -0.0014(2) 0.0023(3) -0.0002(2)
Mo2 0.0104(3) 0.0115(3) 0.0109(3) 0.0004(2) 0.0014(3) -0.0003(2)
Mo3 0.0136(3) 0.0113(3) 0.0098(3) 0.0005(2) 0.0029(3) -0.0001(2)
Mo4 0.0125(3) 0.0126(3) 0.0101(3) 0.0011(2) 0.0020(3) 0.0009(2)
Mo5 0.0114(3) 0.0130(3) 0.0100(3) -0.0014(2) 0.0022(3) 0.0009(2)
Mo6 0.0116(3) 0.0118(3) 0.0109(3) -0.0016(2) 0.0023(3) -0.0002(2)
Mn1 0.0176(6) 0.0161(6) 0.0127(6) -0.0002(5) 0.0060(5) -0.0004(5)
Mn2 0.0166(9) 0.0173(9) 0.0161(9) 0.0001(7) 0.0044(7) 0.0001(7)
P1 0.0085(9) 0.0116(9) 0.0098(9) 0.0009(7) 0.0017(7) 0.0005(7)
P2 0.0134(10) 0.0142(10) 0.0113(10) -0.0031(8) 0.0023(8) 0.0008(8)
P3 0.0103(10) 0.0160(10) 0.0102(9) 0.0007(8) 0.0007(8) 0.0002(7)
P4 0.0183(11) 0.0174(10) 0.0139(10) 0.0033(8) 0.0052(8) -0.0009(8)
O1 0.014(3) 0.017(3) 0.015(3) 0.003(2) 0.002(2) -0.003(2)
O2 0.010(3) 0.011(3) 0.014(3) 0.001(2) 0.000(2) 0.000(2)
O3 0.017(3) 0.015(3) 0.013(3) -0.002(2) 0.002(2) -0.001(2)
O4 0.014(3) 0.013(3) 0.013(3) 0.001(2) 0.002(2) 0.002(2)
O5 0.005(3) 0.030(3) 0.016(3) 0.004(2) -0.002(2) -0.001(2)
O6 0.013(3) 0.012(3) 0.009(3) -0.002(2) 0.000(2) 0.004(2)
O7 0.010(3) 0.012(2) 0.009(3) 0.001(2) 0.000(2) -0.0013(19)
O8 0.012(3) 0.016(3) 0.012(3) -0.003(2) 0.002(2) 0.001(2)
O9 0.014(3) 0.024(3) 0.015(3) 0.003(2) 0.007(2) -0.001(2)
O10 0.019(3) 0.014(3) 0.010(3) -0.001(2) 0.003(2) 0.001(2)
O11 0.019(3) 0.013(3) 0.009(3) 0.004(2) 0.000(2) -0.001(2)
O12 0.010(3) 0.021(3) 0.018(3) -0.002(2) 0.002(2) 0.002(2)
O13 0.012(3) 0.013(3) 0.020(3) 0.000(2) 0.003(2) 0.005(2)
O14 0.011(3) 0.018(3) 0.023(3) -0.002(2) -0.003(2) 0.000(2)
O15 0.022(3) 0.018(3) 0.012(3) -0.003(2) 0.006(2) 0.000(2)
O16 0.010(3) 0.014(3) 0.011(3) -0.001(2) 0.002(2) -0.003(2)
O17 0.017(3) 0.016(3) 0.014(3) -0.003(2) 0.004(2) 0.001(2)
O18 0.027(3) 0.017(3) 0.019(3) 0.008(2) 0.006(2) -0.001(2)
O19 0.030(3) 0.018(3) 0.013(3) 0.004(2) 0.003(2) -0.003(2)
O20 0.023(3) 0.020(3) 0.015(3) -0.003(2) 0.004(2) 0.002(2)
O21 0.017(3) 0.020(3) 0.018(3) -0.006(2) 0.008(2) -0.003(2)
O22 0.022(3) 0.022(3) 0.014(3) 0.004(2) 0.001(2) -0.004(2)
O23 0.017(3) 0.023(3) 0.023(3) 0.002(2) -0.002(2) 0.005(2)
O24 0.023(3) 0.038(3) 0.014(2) 0.003(2) 0.011(2) 0.001(2)
O25 0.020(3) 0.020(3) 0.025(3) -0.004(2) 0.004(2) -0.003(2)
O26 0.021(3) 0.019(3) 0.015(3) -0.002(2) 0.005(2) 0.003(2)
O27 0.026(3) 0.021(3) 0.020(3) 0.004(2) 0.007(2) -0.001(2)
O28 0.022(3) 0.015(3) 0.018(3) 0.000(2) 0.009(2) 0.001(2)
O29 0.022(3) 0.021(3) 0.015(3) -0.009(2) 0.000(2) 0.003(2)
O30 0.031(4) 0.026(3) 0.033(3) 0.012(3) 0.014(3) 0.010(3)
O31 0.025(3) 0.017(3) 0.021(3) 0.001(2) 0.003(2) -0.004(2)
O32 0.093(6) 0.024(4) 0.050(4) 0.004(3) 0.045(4) -0.003(4)
N1 0.031(5) 0.041(5) 0.020(4) -0.004(3) 0.000(3) 0.013(4)
N2 0.033(5) 0.036(4) 0.030(4) 0.008(3) 0.006(4) 0.014(3)
C1 0.037(6) 0.027(5) 0.045(6) -0.003(4) 0.004(5) -0.006(4)
C2 0.018(5) 0.039(5) 0.036(5) 0.002(4) 0.005(4) -0.003(4)
N3 0.061(7) 0.069(7) 0.073(7) 0.013(6) 0.047(6) 0.010(5)
N4 0.088(12) 0.110(12) 0.102(11) -0.017(9) 0.024(9) 0.002(9)
C3 0.088(13) 0.088(13) 0.113(13) -0.001(9) 0.017(9) -0.001(9)
N3A 0.061(7) 0.069(7) 0.073(7) 0.013(6) 0.047(6) 0.010(5)
N4A 0.067(10) 0.090(10) 0.083(10) 0.032(8) 0.007(8) -0.022(8)
C3A 0.119(15) 0.123(15) 0.127(15) 0.006(10) 0.067(10) -0.003(10)
OW1 0.102(9) 0.134(10) 0.102(9) -0.025(7) -0.029(7) 0.046(7)
OW2 0.127(10) 0.085(7) 0.067(6) -0.002(6) 0.007(6) -0.034(7)
OW3 0.110(11) 0.086(10) 0.121(10) 0.013(8) 0.045(8) 0.008(8)

loop_
_atom_type_symbol
_atom_type_description
_atom_type_scat_dispersion_real
_atom_type_scat_dispersion_imag
_atom_type_scat_source
C C 0.0033 0.0016 'International Tables Vol C Tables 4.2.6.8 and 6.1.1.4'
H H 0.0000 0.0000 'International Tables Vol C Tables 4.2.6.8 and 6.1.1.4'
N N 0.0061 0.0033 'International Tables Vol C Tables 4.2.6.8 and 6.1.1.4'
O O 0.0106 0.0060 'International Tables Vol C Tables 4.2.6.8 and 6.1.1.4'
P P 0.1023 0.0942 'International Tables Vol C Tables 4.2.6.8 and 6.1.1.4'
Mn Mn 0.3368 0.7283 'International Tables Vol C Tables 4.2.6.8 and 6.1.1.4'
Mo Mo -1.6832 0.6857 'International Tables Vol C Tables 4.2.6.8 and 6.1.1.4'

loop_
_geom_angle_atom_site_label_1
_geom_angle_atom_site_label_2
_geom_angle_atom_site_label_3
_geom_angle
_geom_angle_site_symmetry_1
_geom_angle_site_symmetry_3
O29 Mo1 O1 106.8(2) . .
O29 Mo1 O2 101.4(2) . .
O1 Mo1 O2 95.1(2) . .
O29 Mo1 O12 96.0(2) . .
O1 Mo1 O12 87.6(2) . .
O2 Mo1 O12 160.8(2) . .
O29 Mo1 O11 97.1(2) . .
O1 Mo1 O11 155.1(2) . .
O2 Mo1 O11 86.62(19) . .
O12 Mo1 O11 83.1(2) . .
O29 Mo1 O7 168.9(2) . .
O1 Mo1 O7 83.84(19) . .
O2 Mo1 O7 80.19(18) . .
O12 Mo1 O7 81.24(18) . .
O11 Mo1 O7 71.93(18) . .
O29 Mo1 Mo3 101.36(18) . .
O1 Mo1 Mo3 47.57(15) . .
O2 Mo1 Mo3 49.06(14) . .
O12 Mo1 Mo3 134.90(15) . .
O11 Mo1 Mo3 134.38(14) . .
O7 Mo1 Mo3 88.01(12) . .
O18 Mo2 O13 105.3(2) . .
O18 Mo2 O3 102.9(2) . .
O13 Mo2 O3 96.0(2) . .
O18 Mo2 O14 95.5(2) . .
O13 Mo2 O14 87.2(2) . .
O3 Mo2 O14 159.7(2) . .
O18 Mo2 O11 94.2(2) . .
O13 Mo2 O11 159.5(2) . .
O3 Mo2 O11 85.6(2) . .
O14 Mo2 O11 84.6(2) . .
O18 Mo2 O7 166.1(2) . .
O13 Mo2 O7 86.90(19) . .
O3 Mo2 O7 82.00(19) . .
O14 Mo2 O7 78.18(19) . .
O11 Mo2 O7 73.00(18) . .
O18 Mo2 Mo6 102.14(19) . .
O13 Mo2 Mo6 48.21(15) . .
O3 Mo2 Mo6 49.09(14) . .
O14 Mo2 Mo6 134.83(15) . .
O11 Mo2 Mo6 134.08(14) . .
O7 Mo2 Mo6 90.95(12) . .
O20 Mo3 O1 106.5(2) . .
O20 Mo3 O2 102.6(2) . .
O1 Mo3 O2 95.2(2) . .
O20 Mo3 O19 96.5(2) . .
O1 Mo3 O19 86.0(2) . .
O2 Mo3 O19 159.7(2) . .
O20 Mo3 O10 95.6(2) . .
O1 Mo3 O10 156.7(2) . .
O2 Mo3 O10 87.03(19) . .
O19 Mo3 O10 84.1(2) . .
O20 Mo3 O4 167.6(2) . .
O1 Mo3 O4 84.92(19) . .
O2 Mo3 O4 80.85(19) . .
O19 Mo3 O4 79.0(2) . .
O10 Mo3 O4 72.48(18) . .
O20 Mo3 Mo1 101.99(18) . .
O1 Mo3 Mo1 48.09(14) . .
O2 Mo3 Mo1 48.70(14) . .
O19 Mo3 Mo1 133.63(16) . .
O10 Mo3 Mo1 134.78(13) . .
O4 Mo3 Mo1 89.31(13) . .
O23 Mo4 O15 105.7(2) . .
O23 Mo4 O8 102.0(2) . .
O15 Mo4 O8 95.7(2) . .
O23 Mo4 O22 97.7(2) . .
O15 Mo4 O22 85.7(2) . .
O8 Mo4 O22 159.0(2) . .
O23 Mo4 O10 96.9(2) . .
O15 Mo4 O10 156.3(2) . .
O8 Mo4 O10 86.17(19) . .
O22 Mo4 O10 84.4(2) . .
O23 Mo4 O4 168.3(2) . .
O15 Mo4 O4 85.1(2) . .
O8 Mo4 O4 80.68(19) . .
O22 Mo4 O4 78.60(19) . .
O10 Mo4 O4 71.88(18) . .
O23 Mo4 Mo5 101.17(18) . .
O15 Mo4 Mo5 48.13(15) . .
O8 Mo4 Mo5 49.07(14) . .
O22 Mo4 Mo5 133.31(16) . .
O10 Mo4 Mo5 134.19(13) . .
O4 Mo4 Mo5 89.20(12) . .
O25 Mo5 O15 106.5(2) . .
O25 Mo5 O8 101.7(2) . .
O15 Mo5 O8 95.3(2) . .
O25 Mo5 O26 97.3(2) . .
O15 Mo5 O26 85.4(2) . .
O8 Mo5 O26 159.9(2) . .
O25 Mo5 O16 96.6(2) . .
O15 Mo5 O16 155.9(2) . .
O8 Mo5 O16 86.07(19) . .
O26 Mo5 O16 85.3(2) . .
O25 Mo5 O6 168.7(2) . .
O15 Mo5 O6 83.8(2) . .
O8 Mo5 O6 81.33(19) . .
O26 Mo5 O6 78.74(19) . .
O16 Mo5 O6 72.60(17) . .
O25 Mo5 Mo4 101.53(18) . .
O15 Mo5 Mo4 48.09(15) . .
O8 Mo5 Mo4 48.73(14) . .
O26 Mo5 Mo4 133.01(15) . .
O16 Mo5 Mo4 133.67(13) . .
O6 Mo5 Mo4 88.67(12) . .
O31 Mo6 O13 105.3(2) . .
O31 Mo6 O3 101.1(2) . .
O13 Mo6 O3 94.9(2) . .
O31 Mo6 O17 97.5(2) . .
O13 Mo6 O17 86.6(2) . .
O3 Mo6 O17 160.2(2) . .
O31 Mo6 O16 98.9(2) . .
O13 Mo6 O16 154.9(2) . .
O3 Mo6 O16 86.38(19) . .
O17 Mo6 O16 84.04(19) . .
O31 Mo6 O6 171.5(2) . .
O13 Mo6 O6 82.53(19) . .
O3 Mo6 O6 80.96(19) . .
O17 Mo6 O6 79.63(18) . .
O16 Mo6 O6 72.92(17) . .
O31 Mo6 Mo2 100.75(18) . .
O13 Mo6 Mo2 47.59(15) . .
O3 Mo6 Mo2 48.66(15) . .
O17 Mo6 Mo2 133.69(15) . .
O16 Mo6 Mo2 133.50(13) . .
O6 Mo6 Mo2 86.82(12) . .
O24 Mn1 O27 167.3(2) . 2_546
O24 Mn1 O28 99.8(2) . 2_556
O27 Mn1 O28 87.4(2) 2_546 2_556
O24 Mn1 O9 96.5(2) . .
O27 Mn1 O9 94.3(2) 2_546 .
O28 Mn1 O9 87.1(2) 2_556 .
O24 Mn1 O32 88.2(2) . .
O27 Mn1 O32 83.4(2) 2_546 .
O28 Mn1 O32 168.8(2) 2_556 .
O9 Mn1 O32 99.9(2) . .
O24 Mn1 O5 84.3(2) . 3_667
O27 Mn1 O5 86.5(2) 2_546 3_667
O28 Mn1 O5 80.90(19) 2_556 3_667
O9 Mn1 O5 167.95(19) . 3_667
O32 Mn1 O5 92.1(2) . 3_667
O2 Mn2 O2 180.0 . 3_567
O2 Mn2 O8 96.60(18) . .
O2 Mn2 O8 83.40(18) 3_567 .
O2 Mn2 O8 83.40(18) . 3_567
O2 Mn2 O8 96.60(18) 3_567 3_567
O8 Mn2 O8 180.000(1) . 3_567
O2 Mn2 O3 83.44(19) . 3_567
O2 Mn2 O3 96.56(19) 3_567 3_567
O8 Mn2 O3 83.36(17) . 3_567
O8 Mn2 O3 96.64(17) 3_567 3_567
O2 Mn2 O3 96.56(19) . .
O2 Mn2 O3 83.44(19) 3_567 .
O8 Mn2 O3 96.64(17) . .
O8 Mn2 O3 83.36(17) 3_567 .
O3 Mn2 O3 180.000(1) 3_567 .
O9 P1 O7 112.4(3) . .
O9 P1 O6 112.6(3) . .
O7 P1 O6 107.9(3) . .
O9 P1 O4 109.5(3) . .
O7 P1 O4 106.5(3) . .
O6 P1 O4 107.7(3) . .
O28 P2 O21 110.9(3) . .
O28 P2 O17 109.8(3) . .
O21 P2 O17 110.2(3) . .
O28 P2 O26 107.7(3) . .
O21 P2 O26 110.1(3) . .
O17 P2 O26 108.1(3) . .
O24 P3 O12 112.0(3) . .
O24 P3 O14 115.6(3) . .
O12 P3 O14 108.8(3) . .
O24 P3 O5 108.6(3) . .
O12 P3 O5 105.1(3) . .
O14 P3 O5 106.0(3) . .
O27 P4 O22 113.4(3) . .
O27 P4 O19 110.2(3) . .
O22 P4 O19 109.2(3) . .
O27 P4 O30 106.2(3) . .
O22 P4 O30 109.0(3) . .
O19 P4 O30 108.7(3) . .
Mo3 O1 Mo1 84.3(2) . .
Mo1 O2 Mo3 82.24(18) . .
Mo1 O2 Mn2 134.4(2) . .
Mo3 O2 Mn2 133.9(2) . .
Mo2 O3 Mo6 82.25(19) . .
Mo2 O3 Mn2 133.7(2) . .
Mo6 O3 Mn2 133.3(2) . .
P1 O4 Mo3 126.8(3) . .
P1 O4 Mo4 126.1(3) . .
Mo3 O4 Mo4 101.50(19) . .
P3 O5 Mn1 146.3(3) . 3_667
P1 O6 Mo5 126.3(3) . .
P1 O6 Mo6 126.7(3) . .
Mo5 O6 Mo6 99.73(19) . .
P1 O7 Mo2 125.4(3) . .
P1 O7 Mo1 127.2(3) . .
Mo2 O7 Mo1 101.96(18) . .
Mo4 O8 Mo5 82.20(19) . .
Mo4 O8 Mn2 134.2(2) . .
Mo5 O8 Mn2 133.4(2) . .
P1 O9 Mn1 134.3(3) . .
Mo3 O10 Mo4 113.4(2) . .
Mo1 O11 Mo2 112.2(2) . .
P3 O12 Mo1 131.5(3) . .
Mo2 O13 Mo6 84.2(2) . .
P3 O14 Mo2 132.5(3) . .
Mo4 O15 Mo5 83.8(2) . .
Mo6 O16 Mo5 113.7(2) . .
P2 O17 Mo6 131.3(3) . .
P4 O19 Mo3 132.9(3) . .
P4 O22 Mo4 133.1(3) . .
P3 O24 Mn1 147.3(4) . .
P2 O26 Mo5 129.9(3) . .
P4 O27 Mn1 141.2(3) . 2_556
P2 O28 Mn1 127.1(3) . 2_546
C2 N1 H1C 109.5 . .
C2 N1 H1D 109.5 . .
H1C N1 H1D 109.5 . .
C2 N1 H1E 109.5 . .
H1C N1 H1E 109.5 . .
H1D N1 H1E 109.5 . .
C1 N2 H2C 109.5 . .
C1 N2 H2D 109.5 . .
H2C N2 H2D 109.5 . .
C1 N2 H2E 109.5 . .
H2C N2 H2E 109.5 . .
H2D N2 H2E 109.5 . .
N2 C1 C2 111.8(7) . .
N2 C1 H1A 109.3 . .
C2 C1 H1A 109.3 . .
N2 C1 H1B 109.3 . .
C2 C1 H1B 109.3 . .
H1A C1 H1B 107.9 . .
N1 C2 C1 114.2(8) . .
N1 C2 H2A 108.7 . .
C1 C2 H2A 108.7 . .
N1 C2 H2B 108.7 . .
C1 C2 H2B 108.7 . .
H2A C2 H2B 107.6 . .
C3 N3 H3A 109.5 . .
C3 N3 H3B 109.5 . .
H3A N3 H3B 109.5 . .
C3 N3 H3C 109.5 . .
H3A N3 H3C 109.5 . .
H3B N3 H3C 109.5 . .
C4 N4 H4A 109.5 . .
C4 N4 H4B 109.5 . .
H4A N4 H4B 109.5 . .
C4 N4 H4C 109.5 . .
H4A N4 H4C 109.5 . .
H4B N4 H4C 109.5 . .
N3 C3 C4 101.1(9) . .
N3 C3 H3D 111.6 . .
C4 C3 H3D 111.6 . .
N3 C3 H3E 111.6 . .
C4 C3 H3E 111.6 . .
H3D C3 H3E 109.4 . .
N4 C4 C3 105.1(9) . .
N4 C4 H4D 110.7 . .
C3 C4 H4D 110.7 . .
N4 C4 H4E 110.7 . .
C3 C4 H4E 110.7 . .
H4D C4 H4E 108.8 . .
C4A N4A H4A1 109.5 . .
C4A N4A H4A2 109.5 . .
H4A1 N4A H4A2 109.5 . .
C4A N4A H4A3 109.5 . .
H4A1 N4A H4A3 109.5 . .
H4A2 N4A H4A3 109.5 . .
C4A C3A H3A4 111.2 . .
C4A C3A H3A5 111.2 . .
H3A4 C3A H3A5 109.1 . .
C3A C4A N4A 106.9(10) . .
C3A C4A H4A4 110.3 . .
N4A C4A H4A4 110.3 . .
C3A C4A H4A5 110.3 . .
N4A C4A H4A5 110.3 . .
H4A4 C4A H4A5 108.6 . .

loop_
_geom_bond_atom_site_label_1
_geom_bond_atom_site_label_2
_geom_bond_distance
_geom_bond_site_symmetry_2
Mo1 O29 1.674(5) .
Mo1 O1 1.944(5) .
Mo1 O2 1.970(5) .
Mo1 O12 2.033(5) .
Mo1 O11 2.120(5) .
Mo1 O7 2.302(5) .
Mo1 Mo3 2.5990(13) .
Mo2 O18 1.684(5) .
Mo2 O13 1.927(5) .
Mo2 O3 1.967(5) .
Mo2 O14 2.090(5) .
Mo2 O11 2.131(5) .
Mo2 O7 2.240(5) .
Mo2 Mo6 2.5959(14) .
Mo3 O20 1.694(5) .
Mo3 O1 1.928(5) .
Mo3 O2 1.981(5) .
Mo3 O19 2.067(5) .
Mo3 O10 2.108(5) .
Mo3 O4 2.272(5) .
Mo4 O23 1.679(5) .
Mo4 O15 1.945(5) .
Mo4 O8 1.972(5) .
Mo4 O22 2.077(5) .
Mo4 O10 2.121(5) .
Mo4 O4 2.290(5) .
Mo4 Mo5 2.5988(19) .
Mo5 O25 1.674(5) .
Mo5 O15 1.947(5) .
Mo5 O8 1.982(5) .
Mo5 O26 2.039(5) .
Mo5 O16 2.118(5) .
Mo5 O6 2.305(5) .
Mo6 O31 1.673(5) .
Mo6 O13 1.945(5) .
Mo6 O3 1.980(5) .
Mo6 O17 2.056(5) .
Mo6 O16 2.094(5) .
Mo6 O6 2.309(5) .
Mn1 O24 2.099(5) .
Mn1 O27 2.138(5) 2_546
Mn1 O28 2.156(5) 2_556
Mn1 O9 2.192(5) .
Mn1 O32 2.263(6) .
Mn1 O5 2.342(5) 3_667
Mn2 O2 2.185(5) .
Mn2 O2 2.185(5) 3_567
Mn2 O8 2.223(5) .
Mn2 O8 2.223(5) 3_567
Mn2 O3 2.224(5) 3_567
Mn2 O3 2.224(5) .
P1 O9 1.514(5) .
P1 O7 1.549(5) .
P1 O6 1.553(5) .
P1 O4 1.561(5) .
P2 O28 1.528(5) .
P2 O21 1.538(5) .
P2 O17 1.546(5) .
P2 O26 1.563(5) .
P3 O24 1.492(5) .
P3 O12 1.542(5) .
P3 O14 1.555(5) .
P3 O5 1.572(5) .
P4 O27 1.498(5) .
P4 O22 1.534(5) .
P4 O19 1.549(5) .
P4 O30 1.577(6) .
O5 Mn1 2.342(5) 3_667
O27 Mn1 2.138(5) 2_556
O28 Mn1 2.156(5) 2_546
N1 C2 1.469(11) .
N1 H1C 0.8900 .
N1 H1D 0.8900 .
N1 H1E 0.8900 .
N2 C1 1.481(11) .
N2 H2C 0.8900 .
N2 H2D 0.8900 .
N2 H2E 0.8900 .
C1 C2 1.499(12) .
C1 H1A 0.9700 .
C1 H1B 0.9700 .
C2 H2A 0.9700 .
C2 H2B 0.9700 .
N3 C3 1.464(10) .
N3 H3A 0.8900 .
N3 H3B 0.8900 .
N3 H3C 0.8900 .
N4 C4 1.460(10) .
N4 H4A 0.8900 .
N4 H4B 0.8900 .
N4 H4C 0.8900 .
C3 C4 1.487(10) .
C3 H3D 0.9700 .
C3 H3E 0.9700 .
C4 H4D 0.9700 .
C4 H4E 0.9700 .
N4A C4A 1.469(10) .
N4A H4A1 0.8900 .
N4A H4A2 0.8900 .
N4A H4A3 0.8900 .
C3A C4A 1.464(10) .
C3A H3A4 0.9700 .
C3A H3A5 0.9700 .
C4A H4A4 0.9700 .
C4A H4A5 0.9700 .
